data_7002730
loop_
_publ_author_name
'Rodr\'iguez-Di\'eguez, Antonio'
'Mota, Antonio J.'
'Seco, Jos\'e M.'
'Palacios, Mar\'ia A.'
'Romerosa, Antonio'
'Colacio, Enrique'

_publ_section_title
;
 Influence of metal ions, coligands and reaction conditions on the
 structural versatility and properties of 5-pyrimidyl-tetrazolate
 containing complexes
;
_journal_issue 43
_journal_name_full 'Dalton Transactions'
_journal_page_first 9578
_journal_page_last 9586
_journal_paper_doi 10.1039/b910811d
_journal_year 2009
_chemical_formula_sum 'C10 H6 Cu2 N12'
_chemical_formula_weight 421.37
_chemical_name_systematic
;
?
;
_space_group_IT_number 60
_symmetry_cell_setting orthorhombic
_symmetry_space_group_name_Hall '-P 2n 2ab'
_symmetry_space_group_name_H-M 'P b c n'
_atom_sites_solution_hydrogens geom
_atom_sites_solution_primary direct
_atom_sites_solution_secondary difmap
_audit_creation_method SHELXL-97
_cell_angle_alpha 90.00
_cell_angle_beta 90.00
_cell_angle_gamma 90.00
_cell_formula_units_Z 8
_cell_length_a 20.535(6)
_cell_length_b 12.631(4)
_cell_length_c 11.271(3)
_cell_measurement_reflns_used 1599
_cell_measurement_temperature 293(2)
_cell_measurement_theta_max 17.965
_cell_measurement_theta_min 2.617
_cell_volume 2923.4(15)
_computing_cell_refinement 'Bruker SMART'
_computing_data_collection 'Bruker SMART'
_computing_data_reduction 'Bruker SMART'
_computing_molecular_graphics 'Bruker SHELXTL'
_computing_publication_material 'SHELXL-97 (Sheldrick, 1997)'
_computing_structure_refinement 'SHELXL-97 (Sheldrick, 1997)'
_computing_structure_solution 'SHELXL-97 (Sheldrick, 1997)'
_diffrn_ambient_temperature 293(2)
_diffrn_measured_fraction_theta_full 0.999
_diffrn_measured_fraction_theta_max 0.999
_diffrn_measurement_device_type 'Bruker Axs APEX automatic diffractometer'
_diffrn_measurement_method 'phi and omega scans'
_diffrn_radiation_monochromator graphite
_diffrn_radiation_source 'fine-focus sealed tube'
_diffrn_radiation_type MoK\a
_diffrn_radiation_wavelength 0.71073
_diffrn_reflns_av_R_equivalents 0.0883
_diffrn_reflns_av_sigmaI/netI 0.0405
_diffrn_reflns_limit_h_max 20
_diffrn_reflns_limit_h_min -20
_diffrn_reflns_limit_k_max 12
_diffrn_reflns_limit_k_min -12
_diffrn_reflns_limit_l_max 11
_diffrn_reflns_limit_l_min -11
_diffrn_reflns_number 17193
_diffrn_reflns_theta_full 20.73
_diffrn_reflns_theta_max 20.73
_diffrn_reflns_theta_min 1.89
_exptl_absorpt_coefficient_mu 2.932
_exptl_absorpt_correction_T_max 1.000
_exptl_absorpt_correction_T_min 0.877
_exptl_absorpt_correction_type empirical
_exptl_absorpt_process_details empirical
_exptl_crystal_colour yellow
_exptl_crystal_density_diffrn 1.915
_exptl_crystal_density_method 'not measured'
_exptl_crystal_description prismatic
_exptl_crystal_F_000 1664
_exptl_crystal_size_max 0.14
_exptl_crystal_size_mid 0.06
_exptl_crystal_size_min 0.06
_platon_squeeze_details
;
;
_refine_diff_density_max 0.291
_refine_diff_density_min -0.267
_refine_diff_density_rms 0.058
_refine_ls_extinction_method none
_refine_ls_goodness_of_fit_ref 1.111
_refine_ls_hydrogen_treatment constr
_refine_ls_matrix_type full
_refine_ls_number_parameters 218
_refine_ls_number_reflns 1517
_refine_ls_number_restraints 0
_refine_ls_restrained_S_all 1.111
_refine_ls_R_factor_all 0.0708
_refine_ls_R_factor_gt 0.0432
_refine_ls_shift/su_max 0.001
_refine_ls_shift/su_mean 0.000
_refine_ls_structure_factor_coef Fsqd
_refine_ls_weighting_details 'calc w=1/[\s^2^(Fo^2^)+(0.0295P)^2^+1.6478P] where P=(Fo^2^+2Fc^2^)/3'
_refine_ls_weighting_scheme calc
_refine_ls_wR_factor_gt 0.0693
_refine_ls_wR_factor_ref 0.0772
_reflns_number_gt 1147
_reflns_number_total 1517
_reflns_threshold_expression >2sigma(I)
_cod_data_source_file b910811d.txt
_cod_data_source_block compound1
_cod_depositor_comments
;
The following automatic conversions were performed:
'_symmetry_cell_setting' value 'Orthorhombic' changed to 'orthorhombic'
according to '/home/saulius/struct/CIF-dictionaries/cif_core.dic'
dictionary named 'cif_core.dic' version 2.4.1 from 2010-06-29.

Automatic conversion script
Id: cif_fix_enum 1527 2010-12-29 10:47:43Z saulius 
;
_cod_original_sg_symbol_H-M Pbcn
_cod_database_code 7002730

loop_
_symmetry_equiv_pos_as_xyz
'x, y, z'
'-x+1/2, -y+1/2, z+1/2'
'x+1/2, -y+1/2, -z'
'-x, y, -z+1/2'
'-x, -y, -z'
'x-1/2, y-1/2, -z-1/2'
'-x-1/2, y-1/2, z'
'x, -y, z-1/2'

loop_
_atom_site_label
_atom_site_type_symbol
_atom_site_fract_x
_atom_site_fract_y
_atom_site_fract_z
_atom_site_U_iso_or_equiv
_atom_site_adp_type
_atom_site_occupancy
_atom_site_symmetry_multiplicity
_atom_site_calc_flag
_atom_site_refinement_flags
_atom_site_disorder_assembly
_atom_site_disorder_group
Cu1 Cu 0.08654(4) 0.08300(7) 0.47266(6) 0.0530(3) Uani 1 1 d . . .
Cu3 Cu 0.0000 -0.12164(9) 0.2500 0.0444(4) Uani 1 2 d S . .
Cu2 Cu 0.0000 0.26815(11) 0.2500 0.0640(5) Uani 1 2 d S . .
N7B N 0.1712(3) 0.1869(5) 0.4223(5) 0.0562(17) Uani 1 1 d . . .
N11B N 0.2371(3) 0.2177(5) 0.2517(5) 0.0660(18) Uani 1 1 d . . .
N1B N 0.1023(2) 0.0433(4) 0.3021(4) 0.0373(15) Uani 1 1 d . . .
N3A N -0.0211(3) 0.1976(4) 0.5996(4) 0.0443(15) Uani 1 1 d . . .
N2B N 0.0760(2) -0.0221(4) 0.2212(4) 0.0386(14) Uani 1 1 d . . .
N3B N 0.1075(3) -0.0059(4) 0.1189(4) 0.0388(15) Uani 1 1 d . . .
N2A N 0.0101(2) 0.1776(4) 0.4987(4) 0.0409(14) Uani 1 1 d . . .
N4B N 0.1533(3) 0.0668(5) 0.1321(4) 0.0439(15) Uani 1 1 d . . .
N1A N -0.0178(3) 0.2362(4) 0.4146(4) 0.0412(15) Uani 1 1 d . . .
N4A N -0.0683(3) 0.2684(5) 0.5832(5) 0.0519(16) Uani 1 1 d . . .
C5A C -0.0649(3) 0.2902(5) 0.4669(6) 0.0409(18) Uani 1 1 d . . .
N7A N -0.0830(3) 0.3733(5) 0.2849(5) 0.0718(19) Uani 1 1 d . . .
N11A N -0.1527(4) 0.4164(6) 0.4459(5) 0.083(2) Uani 1 1 d . . .
C8B C 0.2091(4) 0.2540(7) 0.4827(6) 0.069(2) Uani 1 1 d . . .
H2 H 0.1994 0.2672 0.5619 0.083 Uiso 1 1 calc R . .
C9B C 0.2616(4) 0.3042(7) 0.4329(7) 0.080(3) Uani 1 1 d . . .
H3 H 0.2877 0.3495 0.4773 0.097 Uiso 1 1 calc R . .
C10B C 0.2742(4) 0.2853(6) 0.3166(7) 0.076(3) Uani 1 1 d . . .
H4 H 0.3090 0.3196 0.2805 0.091 Uiso 1 1 calc R . .
C6B C 0.1885(4) 0.1714(6) 0.3083(6) 0.0491(19) Uani 1 1 d . . .
C5B C 0.1491(3) 0.0947(5) 0.2452(6) 0.0375(17) Uani 1 1 d . . .
C6A C -0.1035(4) 0.3647(6) 0.3981(7) 0.057(2) Uani 1 1 d . . .
C8A C -0.1152(5) 0.4416(8) 0.2162(7) 0.098(3) Uani 1 1 d . . .
H2A H -0.1019 0.4505 0.1380 0.117 Uiso 1 1 calc R . .
C10A C -0.1857(5) 0.4838(8) 0.3739(9) 0.101(3) Uani 1 1 d . . .
H4A H -0.2214 0.5208 0.4031 0.121 Uiso 1 1 calc R . .
C9A C -0.1662(6) 0.4980(8) 0.2565(9) 0.115(4) Uani 1 1 d . . .
H3A H -0.1880 0.5453 0.2072 0.138 Uiso 1 1 calc R . .

loop_
_atom_site_aniso_label
_atom_site_aniso_U_11
_atom_site_aniso_U_22
_atom_site_aniso_U_33
_atom_site_aniso_U_23
_atom_site_aniso_U_13
_atom_site_aniso_U_12
Cu1 0.0636(6) 0.0763(7) 0.0193(4) 0.0058(5) 0.0080(4) 0.0151(5)
Cu3 0.0494(8) 0.0650(9) 0.0189(6) 0.000 0.0064(5) 0.000
Cu2 0.0739(10) 0.0969(11) 0.0213(7) 0.000 0.0036(6) 0.000
N7B 0.070(5) 0.072(5) 0.027(3) -0.001(3) -0.005(3) -0.006(4)
N11B 0.065(5) 0.085(5) 0.048(4) -0.013(4) 0.004(4) -0.021(4)
N1B 0.040(4) 0.054(4) 0.017(3) -0.005(3) -0.003(3) -0.002(3)
N3A 0.054(4) 0.059(4) 0.019(3) 0.006(3) 0.005(3) 0.006(3)
N2B 0.045(4) 0.054(4) 0.018(3) 0.000(3) 0.006(3) -0.001(3)
N3B 0.048(4) 0.048(4) 0.020(3) -0.002(3) 0.007(3) -0.014(3)
N2A 0.059(4) 0.048(4) 0.016(3) 0.001(3) 0.003(3) 0.004(3)
N4B 0.061(4) 0.056(4) 0.014(3) -0.004(3) 0.007(3) -0.009(4)
N1A 0.051(4) 0.049(4) 0.024(3) 0.002(3) -0.003(3) 0.007(3)
N4A 0.061(5) 0.072(5) 0.023(4) 0.002(3) 0.001(3) 0.015(4)
C5A 0.045(5) 0.049(5) 0.029(4) 0.000(4) 0.004(4) 0.010(4)
N7A 0.094(5) 0.083(5) 0.038(4) 0.009(4) -0.008(4) 0.020(4)
N11A 0.092(6) 0.090(5) 0.069(5) -0.013(5) -0.008(4) 0.046(5)
C8B 0.091(7) 0.081(6) 0.034(5) -0.018(5) -0.013(5) -0.014(6)
C9B 0.080(7) 0.103(8) 0.058(6) -0.023(6) -0.015(5) -0.020(6)
C10B 0.081(7) 0.081(7) 0.065(6) -0.014(5) 0.006(5) -0.028(5)
C6B 0.045(5) 0.068(6) 0.035(4) -0.001(4) 0.005(4) -0.002(4)
C5B 0.040(4) 0.046(5) 0.026(4) 0.007(4) 0.003(4) -0.010(4)
C6A 0.068(6) 0.054(5) 0.048(6) -0.011(4) -0.008(4) 0.019(5)
C8A 0.134(9) 0.100(8) 0.059(6) 0.022(6) -0.005(6) 0.046(7)
C10A 0.099(8) 0.095(8) 0.109(9) -0.016(7) -0.020(7) 0.058(6)
C9A 0.155(11) 0.113(8) 0.078(8) -0.013(8) -0.019(7) 0.072(8)

loop_
_atom_type_symbol
_atom_type_description
_atom_type_scat_dispersion_real
_atom_type_scat_dispersion_imag
_atom_type_scat_source
C C 0.0033 0.0016 'International Tables Vol C Tables 4.2.6.8 and 6.1.1.4'
Cu Cu 0.3201 1.2651 'International Tables Vol C Tables 4.2.6.8 and 6.1.1.4'
N N 0.0061 0.0033 'International Tables Vol C Tables 4.2.6.8 and 6.1.1.4'
H H 0.0000 0.0000 'International Tables Vol C Tables 4.2.6.8 and 6.1.1.4'

loop_
_geom_angle_atom_site_label_1
_geom_angle_atom_site_label_2
_geom_angle_atom_site_label_3
_geom_angle
_geom_angle_site_symmetry_1
_geom_angle_site_symmetry_3
_geom_angle_publ_flag
N3B Cu1 N2A 110.3(2) 8_556 . ?
N3B Cu1 N1B 130.0(2) 8_556 . ?
N2A Cu1 N1B 114.6(2) . . ?
N3B Cu1 N7B 109.4(2) 8_556 . ?
N2A Cu1 N7B 107.2(2) . . ?
N1B Cu1 N7B 77.3(2) . . ?
N3A Cu3 N3A 122.5(3) 5_556 8 ?
N3A Cu3 N2B 105.5(2) 5_556 . ?
N3A Cu3 N2B 109.2(2) 8 . ?
N3A Cu3 N2B 109.2(2) 5_556 4 ?
N3A Cu3 N2B 105.5(2) 8 4 ?
N2B Cu3 N2B 103.4(3) . 4 ?
N1A Cu2 N1A 155.9(3) . 4 ?
N1A Cu2 N7A 116.4(2) . 4 ?
N1A Cu2 N7A 78.9(2) 4 4 ?
N1A Cu2 N7A 78.9(2) . . ?
N1A Cu2 N7A 116.4(2) 4 . ?
N7A Cu2 N7A 105.6(3) 4 . ?
C8B N7B C6B 115.1(6) . . ?
C8B N7B Cu1 133.7(5) . . ?
C6B N7B Cu1 111.0(5) . . ?
C6B N11B C10B 116.2(6) . . ?
C5B N1B N2B 105.3(5) . . ?
C5B N1B Cu1 117.2(5) . . ?
N2B N1B Cu1 137.4(4) . . ?
N2A N3A N4A 111.0(5) . . ?
N2A N3A Cu3 122.1(5) . 5_556 ?
N4A N3A Cu3 126.8(4) . 5_556 ?
N3B N2B N1B 107.3(5) . . ?
N3B N2B Cu3 127.1(4) . . ?
N1B N2B Cu3 125.6(4) . . ?
N4B N3B N2B 110.6(5) . . ?
N4B N3B Cu1 126.5(4) . 8 ?
N2B N3B Cu1 122.9(4) . 8 ?
N3A N2A N1A 107.3(5) . . ?
N3A N2A Cu1 128.2(4) . . ?
N1A N2A Cu1 124.5(4) . . ?
N3B N4B C5B 104.3(5) . . ?
C5A N1A N2A 106.5(5) . . ?
C5A N1A Cu2 117.3(5) . . ?
N2A N1A Cu2 135.9(5) . . ?
N3A N4A C5A 103.7(5) . . ?
N1A C5A N4A 111.5(6) . . ?
N1A C5A C6A 119.7(7) . . ?
N4A C5A C6A 128.8(7) . . ?
C8A N7A C6A 116.6(7) . . ?
C8A N7A Cu2 132.2(6) . . ?
C6A N7A Cu2 111.3(5) . . ?
C6A N11A C10A 116.6(7) . . ?
N7B C8B C9B 122.9(7) . . ?
N7B C8B H2 118.6 . . ?
C9B C8B H2 118.6 . . ?
C10B C9B C8B 117.6(7) . . ?
C10B C9B H3 121.2 . . ?
C8B C9B H3 121.2 . . ?
N11B C10B C9B 121.7(7) . . ?
N11B C10B H4 119.2 . . ?
C9B C10B H4 119.2 . . ?
N11B C6B N7B 126.5(7) . . ?
N11B C6B C5B 118.7(6) . . ?
N7B C6B C5B 114.7(7) . . ?
N4B C5B N1B 112.5(6) . . ?
N4B C5B C6B 127.9(6) . . ?
N1B C5B C6B 119.6(6) . . ?
N11A C6A N7A 125.9(7) . . ?
N11A C6A C5A 121.4(7) . . ?
N7A C6A C5A 112.7(7) . . ?
N7A C8A C9A 122.1(8) . . ?
N7A C8A H2A 118.9 . . ?
C9A C8A H2A 118.9 . . ?
N11A C10A C9A 120.4(8) . . ?
N11A C10A H4A 119.8 . . ?
C9A C10A H4A 119.8 . . ?
C8A C9A C10A 118.3(9) . . ?
C8A C9A H3A 120.8 . . ?
C10A C9A H3A 120.8 . . ?

loop_
_geom_bond_atom_site_label_1
_geom_bond_atom_site_label_2
_geom_bond_distance
_geom_bond_site_symmetry_2
_geom_bond_publ_flag
Cu1 N3B 1.962(5) 8_556 ?
Cu1 N2A 1.995(5) . ?
Cu1 N1B 2.014(5) . ?
Cu1 N7B 2.251(6) . ?
Cu3 N3A 1.995(5) 5_556 ?
Cu3 N3A 1.995(5) 8 ?
Cu3 N2B 2.030(5) . ?
Cu3 N2B 2.030(5) 4 ?
Cu2 N1A 1.933(5) . ?
Cu2 N1A 1.933(5) 4 ?
Cu2 N7A 2.197(6) 4 ?
Cu2 N7A 2.197(6) . ?
N7B C8B 1.337(8) . ?
N7B C6B 1.347(8) . ?
N11B C6B 1.322(8) . ?
N11B C10B 1.357(8) . ?
N1B C5B 1.324(7) . ?
N1B N2B 1.343(6) . ?
N3A N2A 1.330(6) . ?
N3A N4A 1.331(6) . ?
N3A Cu3 1.995(5) 5_556 ?
N2B N3B 1.338(6) . ?
N3B N4B 1.323(6) . ?
N3B Cu1 1.962(5) 8 ?
N2A N1A 1.331(6) . ?
N4B C5B 1.325(7) . ?
N1A C5A 1.323(7) . ?
N4A C5A 1.342(7) . ?
C5A C6A 1.454(9) . ?
N7A C8A 1.333(9) . ?
N7A C6A 1.348(8) . ?
N11A C6A 1.318(8) . ?
N11A C10A 1.357(9) . ?
C8B C9B 1.371(10) . ?
C8B H2 0.9300 . ?
C9B C10B 1.357(9) . ?
C9B H3 0.9300 . ?
C10B H4 0.9300 . ?
C6B C5B 1.450(9) . ?
C8A C9A 1.347(11) . ?
C8A H2A 0.9300 . ?
C10A C9A 1.393(12) . ?
C10A H4A 0.9300 . ?
C9A H3A 0.9300 . ?

loop_
_platon_squeeze_void_nr
_platon_squeeze_void_average_x
_platon_squeeze_void_average_y
_platon_squeeze_void_average_z
_platon_squeeze_void_volume
_platon_squeeze_void_count_electrons
_platon_squeeze_void_content
1 0.500 0.000 -0.013 139 15 ' '
2 0.000 0.500 -0.011 139 15 ' '
